data_4109054
loop_
_publ_author_name
'Hahn Kim'
'Stephen D. Goble'
'Chulbom Lee'

_publ_contact_author_address
;
Princeton University
Department of Chemistry
Princeton, NJ   08544-1009
USA
;
_publ_contact_author_email cblee@princeton.edu
_publ_contact_author_fax '(609) 258 6746'
_publ_contact_author_name 'Professor Chulbom Lee'
_publ_contact_author_phone '(609) 258 6253'
_publ_section_title
;
 Ruthenium-Catalyzed Carboxylative Cyclization of 1,6-Diynes
;
_journal_name_full 'Journal of the American Chemical Society'
_journal_page_first 1030
_journal_page_last 1031
_journal_paper_doi 10.1021/ja067336e
_journal_volume 129
_journal_year 2007
_chemical_absolute_configuration unk
_chemical_compound_source 'chemical synthesis'
_chemical_formula_iupac 'C18 H18 O6'
_chemical_formula_moiety 'C18 H18 O6'
_chemical_formula_structural 'C18 H18 O6'
_chemical_formula_sum 'C18 H18 O6'
_chemical_formula_weight 330.32
_chemical_name_systematic
;
(E)-5-Benzoyloxymethylenecyclohex-3-ene-1,1-dicarboxylic Acid
Dimethyl Ester
;
_space_group_IT_number 4
_symmetry_cell_setting monoclinic
_symmetry_Int_Tables_number 4
_symmetry_space_group_name_Hall 'P 2yb'
_symmetry_space_group_name_H-M 'P 1 21 1'
_atom_sites_solution_hydrogens geom
_atom_sites_solution_primary direct
_atom_sites_solution_secondary difmap
_audit_creation_date 'October 24, 2005'
_audit_creation_method
;
SHELXL and manual editing of form.cif
;
_audit_update_record
;
Oct. 24, 2005  cbl006f.cif        Initial CIF created by DMH.

Oct. 24, 2005  Sent to Checkcif.  See cbl006f_checkcif.pdf for
                                  the alerts that were generated.

PLAT024_ALERT_4_B Merging of Friedel pairs is STRONGLY indicated.
REFLT03_ALERT_4_G MoKa measured Friedel data cannot be used to determine
                  absolute structure in a light-atom study EXCEPT under
                  VERY special conditions. It is preferred that Friedel
                  data is merged in such cases.

STRVA01_ALERT_4_C Flack test results are meaningless.
                  From the CIF: _refine_ls_abs_structure_Flack ... -0.01
                  From the CIF: _refine_ls_abs_structure_Flack_su . 0.90
PLAT032_ALERT_4_C Std. Uncertainty in Flack Parameter too High .... 0.90
PLAT850_ALERT_2_C Check Flack Parameter Exact Value 0.00 and su ... 0.90

PLAT390_ALERT_3_C Deviating Methyl C14 X-C-H Bond Angle .... 102.70 Deg.


 0 ALERT level A = In general, serious problem.
 1 ALERT level B = Potentially serious problem.
 4 ALERT level C = Check and explain.
 1 ALERT level G = General alerts. Check.

              PLAT024_ALERT_4_B, REFLT03_ALERT_4_G.  We have elected
              not to merge the Friedel pairs since:  (a) The C-H bond
              distances were significantly poorer with the merged
              (versus the unmerged) data, and (b) the standard uncer-
              tainties for all distances and angles were also poorer
              with the merged (versus the unmerged) data.

              STRVA01_ALERT_4_C, PLAT032_ALERT_4_C, PLAT850_ALERT_2_C.
              Yes, the Flack test results are meaningless and absolutely
              no attempt is made to state what the absolute structure of
              the molecule is.  These 3 alerts are totally consistent
              with the absence of a heavy atom or significant anomalous
              scatterer in the structure.  However, the target of this
              study is only the relative configuration of the molecule
              (and not the absolute structure).  Therefore, these alerts
              have no bearing.  The relative configuration of the
              molecule is uneqivocally determined regardless of these
              alerts, nor is there any decrease in the precision or
              certainty of the metrical results obtained.

              PLAT390_ALERT_3_C.  Deviations in the C-C-H angles at the
              methyl C(14) atom were noted, and were considered insuf-
              ficiently alarming to warrant restraints.  As indicated in
              the _geom_special_details section at the end of this file,
              the C(14) methyl group participates in a number of inter-
              molecular close contacts.  We elected to leave the methyl
              moiety unrestrained to allow it to better adjust to its
              surroundings.
              
A brief discussion of the data collection, data reduction, and structure
solution and refinement can be found near the middle of this file under
the following headings:

                      7. EXPERIMENTAL DATA FOR cbl006f
                      _exptl_special_details

                      8. REFINEMENT DATA FOR cbl006f
                      _refine_special_details

Also, please read the _geom_special_details section at the very bottom
of this file.  In that section, miscellaneous details on the structure
are provided as well as selected references that may be relevant to this
study.
;
_cell_angle_alpha 90.00
_cell_angle_beta 108.672(1)
_cell_angle_gamma 90.00
_cell_formula_units_Z 2
_cell_length_a 10.0350(2)
_cell_length_b 6.3816(1)
_cell_length_c 13.8107(3)
_cell_measurement_reflns_used 29751
_cell_measurement_temperature 200(2)
_cell_measurement_theta_max 27.51
_cell_measurement_theta_min 1.56
_cell_volume 837.88(3)
_computing_cell_refinement 'DENZO-SMN (Otwinowski & Minor, 1997)'
_computing_data_collection 'COLLECT (Nonius, 1998)'
_computing_data_reduction 'DENZO-SMN (Otwinowski & Minor, 1997)'
_computing_molecular_graphics 'Siemens SHELXTL (Sheldrick, 1996)'
_computing_publication_material 'Siemens SHELXTL (Sheldrick, 1996)'
_computing_structure_refinement 'Siemens SHELXTL (Sheldrick, 1996)'
_computing_structure_solution 'Siemens SHELXTL (Sheldrick, 1996)'
_diffrn_ambient_temperature 200(2)
_diffrn_measured_fraction_theta_full 1.000
_diffrn_measured_fraction_theta_max 1.000
_diffrn_measurement_device 'Nonius KappaCCD'
_diffrn_measurement_method '\w scans, 550 2.0\% rotations'
_diffrn_radiation_monochromator graphite
_diffrn_radiation_source 'fine-focus sealed tube'
_diffrn_radiation_type 'Mo K\a'
_diffrn_radiation_wavelength 0.71073
_diffrn_reflns_av_R_equivalents 0.043
_diffrn_reflns_av_sigmaI/netI 0.033
_diffrn_reflns_limit_h_max 12
_diffrn_reflns_limit_h_min -13
_diffrn_reflns_limit_k_max 8
_diffrn_reflns_limit_k_min -8
_diffrn_reflns_limit_l_max 17
_diffrn_reflns_limit_l_min -17
_diffrn_reflns_number 29751
_diffrn_reflns_theta_full 27.51
_diffrn_reflns_theta_max 27.51
_diffrn_reflns_theta_min 1.56
_diffrn_standards_decay_% 0
_diffrn_standards_number 0
_exptl_absorpt_coefficient_mu 0.099
_exptl_absorpt_correction_type none
_exptl_crystal_colour Colorless
_exptl_crystal_density_diffrn 1.309
_exptl_crystal_description Needle
_exptl_crystal_F_000 348
_exptl_crystal_size_max 0.30
_exptl_crystal_size_mid 0.25
_exptl_crystal_size_min 0.10
_refine_diff_density_max 0.230
_refine_diff_density_min -0.162
_refine_diff_density_rms 0.039
_refine_ls_abs_structure_details 'Flack H D (1983), Acta Cryst. A39, 876-881'
_refine_ls_abs_structure_Flack -0.01(90)
_refine_ls_extinction_coef 0.0477(49)
_refine_ls_extinction_expression Fc^*^=kFc[1+0.001xFc^2^\l^3^/sin(2\q)]^-1/4^
_refine_ls_extinction_method SHELXL
_refine_ls_goodness_of_fit_all 1.090
_refine_ls_goodness_of_fit_ref 1.064
_refine_ls_hydrogen_treatment refxyz
_refine_ls_matrix_type full
_refine_ls_number_parameters 272
_refine_ls_number_reflns 3852
_refine_ls_number_restraints 1
_refine_ls_restrained_S_all 1.090
_refine_ls_restrained_S_gt 1.064
_refine_ls_R_factor_all 0.0546
_refine_ls_R_factor_gt 0.0439
_refine_ls_shift/su_max 0.000
_refine_ls_shift/su_mean 0.000
_refine_ls_structure_factor_coef Fsqd
_refine_ls_weighting_details 'w=1/[\s^2^(Fo^2^)+(0.0497P)^2^+0.0984P] where P=(Fo^2^+2Fc^2^)/3'
_refine_ls_weighting_scheme calc
_refine_ls_wR_factor_all 0.1092
_refine_ls_wR_factor_ref 0.0983
_reflns_number_gt 3311
_reflns_number_total 3852
_reflns_threshold_expression I>2\s(I)
_cod_data_source_file ja067336esi20061215_051528.cif
_cod_data_source_block cbl006f
_cod_original_sg_symbol_H-M 'P 21'
_cod_database_code 4109054

loop_
_symmetry_equiv_pos_as_xyz
'x, y, z'
'-x, y+1/2, -z'

loop_
_atom_site_aniso_label
_atom_site_aniso_U_11
_atom_site_aniso_U_22
_atom_site_aniso_U_33
_atom_site_aniso_U_23
_atom_site_aniso_U_13
_atom_site_aniso_U_12
C1 0.0441(10) 0.0331(9) 0.0369(9) 0.0029(7) 0.0149(7) 0.0026(7)
C2 0.0649(13) 0.0303(9) 0.0483(10) 0.0006(8) 0.0278(9) -0.0016(9)
C3 0.0633(12) 0.0397(10) 0.0433(10) -0.0084(8) 0.0204(9) -0.0197(9)
C4 0.0471(11) 0.0446(10) 0.0400(9) -0.0037(8) 0.0151(8) -0.0125(8)
C5 0.0418(9) 0.0374(9) 0.0341(8) -0.0016(7) 0.0136(7) -0.0079(8)
C6 0.0405(9) 0.0364(9) 0.0370(9) -0.0017(8) 0.0137(7) -0.0013(8)
C7 0.0505(10) 0.0450(10) 0.0387(9) 0.0044(8) 0.0194(8) 0.0130(9)
O8 0.0719(10) 0.0611(10) 0.0706(10) 0.0280(8) 0.0175(8) 0.0209(9)
O9 0.0381(7) 0.0581(8) 0.0658(9) 0.0119(7) 0.0094(6) 0.0025(6)
C10 0.0375(11) 0.092(2) 0.074(2) 0.006(2) 0.0087(11) 0.0079(13)
C11 0.0355(9) 0.0339(8) 0.0393(9) 0.0004(7) 0.0109(7) -0.0033(7)
O12 0.0555(8) 0.0366(7) 0.0526(7) 0.0107(6) 0.0192(6) 0.0085(6)
O13 0.0620(8) 0.0419(7) 0.0403(7) 0.0031(5) 0.0236(6) 0.0035(6)
C14 0.0678(14) 0.0547(12) 0.0382(10) 0.0040(9) 0.0203(10) -0.0081(11)
C15 0.0355(9) 0.0432(9) 0.0417(9) -0.0040(8) 0.0128(7) -0.0065(8)
O16 0.0349(6) 0.0412(7) 0.0464(7) -0.0087(6) 0.0131(5) -0.0008(5)
C17 0.0392(10) 0.0439(9) 0.0416(9) 0.0012(8) 0.0188(8) 0.0030(8)
O18 0.0368(7) 0.0665(9) 0.0602(8) -0.0078(8) 0.0168(6) 0.0056(7)
C19 0.0501(11) 0.0410(10) 0.0397(9) -0.0027(7) 0.0208(8) -0.0012(7)
C20 0.0669(14) 0.0484(12) 0.0665(13) -0.0095(10) 0.0390(12) -0.0023(10)
C21 0.103(2) 0.0522(13) 0.077(2) -0.0233(12) 0.058(2) -0.0148(13)
C22 0.089(2) 0.073(2) 0.0586(14) -0.0260(13) 0.0288(13) -0.0287(15)
C23 0.0654(15) 0.0693(15) 0.0546(12) -0.0150(12) 0.0112(11) -0.0132(13)
C24 0.0498(12) 0.0536(12) 0.0467(11) -0.0099(9) 0.0110(9) -0.0040(9)

loop_
_atom_site_label
_atom_site_type_symbol
_atom_site_fract_x
_atom_site_fract_y
_atom_site_fract_z
_atom_site_U_iso_or_equiv
_atom_site_thermal_displace_type
_atom_site_occupancy
_atom_site_calc_flag
C1 C 0.1729(2) 0.7479(3) 0.33397(13) 0.0376(4) Uani 1 d
C2 C 0.2506(2) 0.9588(3) 0.3594(2) 0.0456(4) Uani 1 d
H2A H 0.2180(22) 1.0484(36) 0.2961(17) 0.055 Uiso 1 d
H2B H 0.2157(22) 1.0318(37) 0.4055(18) 0.055 Uiso 1 d
C3 C 0.4065(2) 0.9297(3) 0.39794(15) 0.0480(5) Uani 1 d
H3 H 0.4635(23) 1.0439(37) 0.4426(18) 0.058 Uiso 1 d
C4 C 0.4703(2) 0.7623(3) 0.37577(14) 0.0436(4) Uani 1 d
H4 H 0.5774(24) 0.7415(35) 0.4026(16) 0.052 Uiso 1 d
C5 C 0.3931(2) 0.5972(3) 0.30876(13) 0.0374(4) Uani 1 d
C6 C 0.2350(2) 0.6161(3) 0.26528(14) 0.0377(4) Uani 1 d
H6A H 0.1927(20) 0.4715(37) 0.2559(15) 0.045 Uiso 1 d
H6B H 0.2098(21) 0.6908(32) 0.1988(16) 0.045 Uiso 1 d
C7 C 0.0178(2) 0.7839(3) 0.27590(13) 0.0435(4) Uani 1 d
O8 O -0.0302(2) 0.9408(3) 0.23074(13) 0.0692(5) Uani 1 d
O9 O -0.05978(13) 0.6170(3) 0.27978(11) 0.0557(4) Uani 1 d
C10 C -0.2095(2) 0.6337(6) 0.2264(2) 0.0699(7) Uani 1 d
H10A H -0.2563(34) 0.4855(62) 0.2218(25) 0.105 Uiso 1 d
H10B H -0.2292(33) 0.6694(57) 0.1524(28) 0.105 Uiso 1 d
H10C H -0.2495(35) 0.7476(65) 0.2567(23) 0.105 Uiso 1 d
C11 C 0.1831(2) 0.6272(3) 0.43182(13) 0.0365(4) Uani 1 d
O12 O 0.22768(14) 0.4528(2) 0.45150(10) 0.0478(3) Uani 1 d
O13 O 0.13310(14) 0.7440(2) 0.49292(9) 0.0464(3) Uani 1 d
C14 C 0.1235(3) 0.6419(4) 0.5845(2) 0.0528(5) Uani 1 d
H14A H 0.0718(29) 0.7518(47) 0.6143(20) 0.079 Uiso 1 d
H14B H 0.2209(29) 0.6218(49) 0.6348(21) 0.079 Uiso 1 d
H14C H 0.0693(29) 0.5048(45) 0.5665(21) 0.079 Uiso 1 d
C15 C 0.4612(2) 0.4397(3) 0.28256(13) 0.0400(4) Uani 1 d
H15 H 0.5642(24) 0.4156(35) 0.3038(15) 0.048 Uiso 1 d
O16 O 0.38273(12) 0.2923(2) 0.21298(9) 0.0408(3) Uani 1 d
C17 C 0.4505(2) 0.1405(3) 0.17813(13) 0.0402(4) Uani 1 d
O18 O 0.57696(13) 0.1226(3) 0.20643(11) 0.0542(4) Uani 1 d
C19 C 0.3497(2) 0.0071(3) 0.10188(14) 0.0420(4) Uani 1 d
C20 C 0.3996(3) -0.1731(3) 0.0680(2) 0.0564(6) Uani 1 d
H20 H 0.5011(26) -0.2082(44) 0.0987(18) 0.068 Uiso 1 d
C21 C 0.3073(3) -0.2992(4) -0.0043(2) 0.0709(8) Uani 1 d
H21 H 0.3407(28) -0.4160(52) -0.0314(22) 0.085 Uiso 1 d
C22 C 0.1673(3) -0.2481(4) -0.0431(2) 0.0723(7) Uani 1 d
H22 H 0.1013(31) -0.3359(51) -0.0911(22) 0.087 Uiso 1 d
C23 C 0.1167(3) -0.0690(5) -0.0096(2) 0.0650(6) Uani 1 d
H23 H 0.0126(30) -0.0380(46) -0.0380(20) 0.078 Uiso 1 d
C24 C 0.2075(2) 0.0581(4) 0.0630(2) 0.0511(5) Uani 1 d
H24 H 0.1723(24) 0.1883(42) 0.0826(18) 0.061 Uiso 1 d

loop_
_atom_type_symbol
_atom_type_description
_atom_type_scat_dispersion_real
_atom_type_scat_dispersion_imag
_atom_type_scat_source
C C 0.0033 0.0016 'International Tables Vol C Tables 4.2.6.8 and 6.1.1.4'
H H 0.0000 0.0000 'International Tables Vol C Tables 4.2.6.8 and 6.1.1.4'
O O 0.0106 0.0060 'International Tables Vol C Tables 4.2.6.8 and 6.1.1.4'

loop_
_geom_angle_atom_site_label_1
_geom_angle_atom_site_label_2
_geom_angle_atom_site_label_3
_geom_angle
_geom_angle_publ_flag
C7 C1 C11 108.00(14) yes
C7 C1 C2 110.2(2) yes
C11 C1 C2 110.67(15) yes
C7 C1 C6 107.75(14) yes
C11 C1 C6 110.07(14) yes
C2 C1 C6 110.05(15) yes
C3 C2 C1 111.6(2) yes
C3 C2 H2A 113.1(12) ?
C1 C2 H2A 107.4(13) ?
C3 C2 H2B 113.2(13) ?
C1 C2 H2B 108.4(14) ?
H2A C2 H2B 102.6(19) ?
C4 C3 C2 123.0(2) yes
C4 C3 H3 120.1(13) ?
C2 C3 H3 116.9(13) ?
C3 C4 C5 122.1(2) yes
C3 C4 H4 123.1(12) ?
C5 C4 H4 114.8(12) ?
C15 C5 C4 120.4(2) yes
C15 C5 C6 121.23(15) yes
C4 C5 C6 118.3(2) yes
C5 C6 C1 112.28(14) yes
C5 C6 H6A 108.9(11) ?
C1 C6 H6A 110.0(11) ?
C5 C6 H6B 109.3(11) ?
C1 C6 H6B 105.9(12) ?
H6A C6 H6B 110.4(17) ?
O8 C7 O9 123.2(2) yes
O8 C7 C1 125.0(2) yes
O9 C7 C1 111.7(2) yes
C7 O9 C10 116.4(2) yes
O9 C10 H10A 109.6(18) ?
O9 C10 H10B 111.6(18) ?
H10A C10 H10B 101.7(27) ?
O9 C10 H10C 109.6(19) ?
H10A C10 H10C 117.1(26) ?
H10B C10 H10C 106.9(28) ?
O12 C11 O13 124.2(2) yes
O12 C11 C1 125.6(2) yes
O13 C11 C1 110.12(14) yes
C11 O13 C14 116.20(15) yes
O13 C14 H14A 102.9(15) ?
O13 C14 H14B 109.7(15) ?
H14A C14 H14B 108.1(23) ?
O13 C14 H14C 110.7(16) ?
H14A C14 H14C 112.5(21) ?
H14B C14 H14C 112.5(24) ?
C5 C15 O16 118.1(2) yes
C5 C15 H15 127.9(13) ?
O16 C15 H15 113.9(13) ?
C17 O16 C15 119.27(14) yes
O18 C17 O16 123.1(2) yes
O18 C17 C19 125.9(2) yes
O16 C17 C19 110.96(14) yes
C24 C19 C20 119.9(2) yes
C24 C19 C17 121.6(2) yes
C20 C19 C17 118.5(2) yes
C21 C20 C19 119.5(2) yes
C21 C20 H20 122.3(16) ?
C19 C20 H20 118.2(15) ?
C22 C21 C20 120.6(2) yes
C22 C21 H21 118.8(18) ?
C20 C21 H21 120.4(18) ?
C21 C22 C23 120.2(2) yes
C21 C22 H22 121.8(18) ?
C23 C22 H22 118.0(18) ?
C24 C23 C22 119.9(2) yes
C24 C23 H23 121.7(16) ?
C22 C23 H23 118.3(16) ?
C23 C24 C19 119.9(2) yes
C23 C24 H24 119.3(14) ?
C19 C24 H24 120.7(14) ?

loop_
_geom_bond_atom_site_label_1
_geom_bond_atom_site_label_2
_geom_bond_distance
_geom_bond_publ_flag
C1 C7 1.523(3) yes
C1 C11 1.530(2) yes
C1 C2 1.539(3) yes
C1 C6 1.541(2) yes
C2 C3 1.493(3) yes
C2 H2A 1.01(2) ?
C2 H2B 0.94(2) ?
C3 C4 1.330(3) yes
C3 H3 1.01(2) ?
C4 C5 1.452(2) yes
C4 H4 1.03(2) ?
C5 C15 1.329(3) yes
C5 C6 1.511(2) yes
C6 H6A 1.01(2) ?
C6 H6B 0.99(2) ?
C7 O8 1.196(2) yes
C7 O9 1.331(3) yes
O9 C10 1.450(3) yes
C10 H10A 1.05(4) ?
C10 H10B 1.00(4) ?
C10 H10C 0.99(4) ?
C11 O12 1.198(2) yes
C11 O13 1.338(2) yes
O13 C14 1.453(2) yes
C14 H14A 1.03(3) ?
C14 H14B 1.01(3) ?
C14 H14C 1.02(3) ?
C15 O16 1.394(2) yes
C15 H15 0.99(2) ?
O16 C17 1.357(2) yes
C17 O18 1.207(2) yes
C17 C19 1.475(3) yes
C19 C24 1.393(3) yes
C19 C20 1.393(3) yes
C20 C21 1.382(4) yes
C20 H20 1.00(2) ?
C21 C22 1.374(4) yes
C21 H21 0.94(3) ?
C22 C23 1.389(4) yes
C22 H22 0.95(3) ?
C23 C24 1.382(3) yes
C23 H23 1.01(3) ?
C24 H24 0.97(3) ?

loop_
_geom_torsion_atom_site_label_1
_geom_torsion_atom_site_label_2
_geom_torsion_atom_site_label_3
_geom_torsion_atom_site_label_4
_geom_torsion
C7 C1 C2 C3 -168.95(14)
C11 C1 C2 C3 71.6(2)
C6 C1 C2 C3 -50.2(2)
C1 C2 C3 C4 24.6(2)
C2 C3 C4 C5 2.3(3)
C3 C4 C5 C15 175.2(2)
C3 C4 C5 C6 -1.3(3)
C15 C5 C6 C1 157.0(2)
C4 C5 C6 C1 -26.4(2)
C7 C1 C6 C5 171.67(14)
C11 C1 C6 C5 -70.8(2)
C2 C1 C6 C5 51.5(2)
C11 C1 C7 O8 141.1(2)
C2 C1 C7 O8 20.1(2)
C6 C1 C7 O8 -100.0(2)
C11 C1 C7 O9 -39.8(2)
C2 C1 C7 O9 -160.9(2)
C6 C1 C7 O9 79.0(2)
O8 C7 O9 C10 -0.6(3)
C1 C7 O9 C10 -179.7(2)
C7 C1 C11 O12 114.8(2)
C2 C1 C11 O12 -124.5(2)
C6 C1 C11 O12 -2.6(2)
C7 C1 C11 O13 -64.5(2)
C2 C1 C11 O13 56.3(2)
C6 C1 C11 O13 178.14(14)
O12 C11 O13 C14 -5.0(3)
C1 C11 O13 C14 174.2(2)
C4 C5 C15 O16 -176.04(15)
C6 C5 C15 O16 0.4(3)
C5 C15 O16 C17 174.3(2)
C15 O16 C17 O18 1.9(3)
C15 O16 C17 C19 -177.27(14)
O18 C17 C19 C24 -170.4(2)
O16 C17 C19 C24 8.8(2)
O18 C17 C19 C20 9.1(3)
O16 C17 C19 C20 -171.7(2)
C24 C19 C20 C21 0.3(3)
C17 C19 C20 C21 -179.3(2)
C19 C20 C21 C22 0.2(4)
C20 C21 C22 C23 -0.3(4)
C21 C22 C23 C24 -0.1(4)
C22 C23 C24 C19 0.5(4)
C20 C19 C24 C23 -0.6(3)
C17 C19 C24 C23 178.9(2)

loop_
_cod_related_entry_id
_cod_related_entry_database
_cod_related_entry_code
1 ChemSpider 30660353
